data_4518394
loop_
_publ_author_name
'Peter, Aneeshma'
'Mohan, Midhun'
'Maris, Thierry'
'Wuest, James D.'
'Duong, Adam'

_publ_section_title
;
 Comparing Crystallizations in Three Dimensions and Two Dimensions:
 Behavior of Isomers of [2,2?-Bipyridine]dicarbonitrile and
 [1,10-Phenanthroline]dicarbonitrile
;
_journal_name_full 'Crystal Growth and Design'
_journal_page_first 5242
_journal_page_last 5248
_journal_paper_doi 10.1021/acs.cgd.7b00777
_journal_volume 17
_journal_year 2017
_chemical_compound_source 'Synthesized by the authors. See text'
_chemical_formula_moiety 'C14 H6 N4'
_chemical_formula_sum 'C14 H6 N4'
_chemical_formula_weight 230.23
_chemical_name_systematic
; 
1,10-phenanthroline-5,6-dicarbonitrile 
;
_space_group_IT_number 14
_space_group_name_Hall '-P 2yn'
_space_group_name_H-M_alt 'P 1 21/n 1'
_symmetry_cell_setting monoclinic
_symmetry_space_group_name_Hall '-P 2yn'
_symmetry_space_group_name_H-M 'P 1 21/n 1'
_atom_sites_solution_hydrogens geom
_atom_sites_solution_primary direct
_atom_sites_solution_secondary difmap
_audit_creation_method SHELXL-97
_cell_angle_alpha 90.00
_cell_angle_beta 106.318(9)
_cell_angle_gamma 90.00
_cell_formula_units_Z 8
_cell_length_a 10.3518(15)
_cell_length_b 15.7549(19)
_cell_length_c 13.4816(18)
_cell_measurement_reflns_used 3784
_cell_measurement_temperature 100(2)
_cell_measurement_theta_max 66.89
_cell_measurement_theta_min 4.42
_cell_volume 2110.2(5)
_computing_cell_refinement 'APEX II (Bruker, 2006)'
_computing_data_collection 'APEX II (Bruker, 2006)'
_computing_data_reduction 'SAINT (Bruker, 2004)'
_computing_molecular_graphics 'SHELXTL (Bruker, 1997)'
_computing_publication_material 'UdMX (local program)'
_computing_structure_refinement 'SHELXL97 (Sheldrick, 1997)'
_computing_structure_solution 'SHELXS97 (Sheldrick, 1997)'
_diffrn_ambient_temperature 100(2)
_diffrn_detector_area_resol_mean 8.2
_diffrn_measured_fraction_theta_full 1.000
_diffrn_measured_fraction_theta_max 1.000
_diffrn_measurement_device_type 'Bruker Microstar'
_diffrn_measurement_method \w
_diffrn_radiation_monochromator 'Helios optics'
_diffrn_radiation_source 'Rotating Anode'
_diffrn_radiation_type CuK\a
_diffrn_radiation_wavelength 1.54178
_diffrn_reflns_av_R_equivalents 0.056
_diffrn_reflns_av_sigmaI/netI 0.0021
_diffrn_reflns_limit_h_max 11
_diffrn_reflns_limit_h_min -12
_diffrn_reflns_limit_k_max 18
_diffrn_reflns_limit_k_min 0
_diffrn_reflns_limit_l_max 16
_diffrn_reflns_limit_l_min 0
_diffrn_reflns_number 32093
_diffrn_reflns_theta_full 67.69
_diffrn_reflns_theta_max 67.69
_diffrn_reflns_theta_min 4.42
_diffrn_standards_decay_% 0.00
_diffrn_standards_number 5
_exptl_absorpt_coefficient_mu 0.741
_exptl_absorpt_correction_T_max 0.9495
_exptl_absorpt_correction_T_min 0.5687
_exptl_absorpt_correction_type multi-scan
_exptl_absorpt_process_details 'Sadabs (Sheldrick,1996)'
_exptl_crystal_colour Colorless
_exptl_crystal_density_diffrn 1.449
_exptl_crystal_density_method 'not measured'
_exptl_crystal_description block
_exptl_crystal_F_000 944
_exptl_crystal_size_max 0.12
_exptl_crystal_size_mid 0.08
_exptl_crystal_size_min 0.07
_refine_diff_density_max 0.167
_refine_diff_density_min -0.165
_refine_diff_density_rms 0.044
_refine_ls_extinction_method none
_refine_ls_goodness_of_fit_ref 1.093
_refine_ls_hydrogen_treatment constr
_refine_ls_matrix_type full
_refine_ls_number_parameters 325
_refine_ls_number_reflns 3825
_refine_ls_number_restraints 0
_refine_ls_restrained_S_all 1.093
_refine_ls_R_factor_all 0.0323
_refine_ls_R_factor_gt 0.0322
_refine_ls_shift/su_max 0.001
_refine_ls_shift/su_mean 0.000
_refine_ls_structure_factor_coef Fsqd
_refine_ls_weighting_details 'calc w=1/[\s^2^(Fo^2^)+(0.0684P)^2^+0.0000P] where P=(Fo^2^+2Fc^2^)/3'
_refine_ls_weighting_scheme calc
_refine_ls_wR_factor_gt 0.0771
_refine_ls_wR_factor_ref 0.0771
_reflns_number_gt 3748
_reflns_number_total 3825
_reflns_threshold_expression I>2\s(I)
_cod_data_source_file jw1288.cif
_cod_data_source_block jw1288
_cod_original_sg_symbol_H-M P21/n
_cod_database_code 4518394

loop_
_space_group_symop_id
_space_group_symop_operation_xyz
1 'x, y, z'
2 '-x+1/2, y+1/2, -z+1/2'
3 '-x, -y, -z'
4 'x-1/2, -y-1/2, z-1/2'

loop_
_atom_site_label
_atom_site_type_symbol
_atom_site_fract_x
_atom_site_fract_y
_atom_site_fract_z
_atom_site_U_iso_or_equiv
_atom_site_adp_type
_atom_site_occupancy
_atom_site_symmetry_multiplicity
_atom_site_calc_flag
_atom_site_refinement_flags
_atom_site_disorder_assembly
_atom_site_disorder_group
C1 C 0.5200(4) -0.0197(2) 0.6348(3) 0.0316(9) Uani 1 1 d . . .
N1 N 0.4963(3) -0.10122(17) 0.6566(2) 0.0349(8) Uani 1 1 d . . .
C2 C 0.6006(4) -0.1539(2) 0.6773(3) 0.0378(10) Uani 1 1 d . . .
H2 H 0.5855 -0.2101 0.6921 0.045 Uiso 1 1 calc R . .
N2 N 0.2840(3) 0.00812(18) 0.6082(2) 0.0353(8) Uani 1 1 d . . .
C3 C 0.7305(4) -0.1313(2) 0.6785(3) 0.0379(10) Uani 1 1 d . . .
H3 H 0.7992 -0.1714 0.6921 0.045 Uiso 1 1 calc R . .
N3 N 0.6015(4) 0.3088(2) 0.5533(3) 0.0496(10) Uani 1 1 d . . .
C4 C 0.7546(4) -0.0487(2) 0.6593(3) 0.0352(10) Uani 1 1 d . . .
H4 H 0.8410 -0.0313 0.6609 0.042 Uiso 1 1 calc R . .
N4 N 0.9056(5) 0.1509(2) 0.6296(3) 0.0571(11) Uani 1 1 d . . .
C5 C 0.6486(4) 0.0098(2) 0.6373(3) 0.0317(9) Uani 1 1 d . . .
N5 N 0.7186(3) 0.15399(17) 0.8674(2) 0.0356(8) Uani 1 1 d . . .
C6 C 0.6664(4) 0.0976(2) 0.6166(3) 0.0351(10) Uani 1 1 d . . .
N6 N 0.5048(3) 0.26202(17) 0.8378(2) 0.0398(9) Uani 1 1 d . . .
C7 C 0.5616(4) 0.1533(2) 0.5952(3) 0.0334(10) Uani 1 1 d . . .
N7 N 0.4133(4) -0.1561(2) 0.8989(3) 0.0494(10) Uani 1 1 d . . .
C8 C 0.4289(4) 0.1255(2) 0.5925(3) 0.0322(9) Uani 1 1 d . . .
N8 N 0.1003(4) -0.0011(2) 0.8279(3) 0.0480(10) Uani 1 1 d . . .
C9 C 0.3183(4) 0.1815(2) 0.5722(3) 0.0365(10) Uani 1 1 d . . .
H9 H 0.3290 0.2387 0.5598 0.044 Uiso 1 1 calc R . .
C10 C 0.1952(4) 0.1498(2) 0.5712(3) 0.0371(10) Uani 1 1 d . . .
H10 H 0.1207 0.1854 0.5594 0.045 Uiso 1 1 calc R . .
C11 C 0.1827(4) 0.0630(2) 0.5883(3) 0.0370(10) Uani 1 1 d . . .
H11 H 0.0975 0.0423 0.5854 0.044 Uiso 1 1 calc R . .
C12 C 0.4074(4) 0.0392(2) 0.6119(3) 0.0315(9) Uani 1 1 d . . .
C13 C 0.5836(4) 0.2412(2) 0.5728(3) 0.0400(10) Uani 1 1 d . . .
C14 C 0.8007(5) 0.1282(2) 0.6227(3) 0.0424(11) Uani 1 1 d . . .
C15 C 0.5965(4) 0.1211(2) 0.8642(3) 0.0331(9) Uani 1 1 d . . .
C16 C 0.8200(4) 0.1003(2) 0.8856(3) 0.0385(10) Uani 1 1 d . . .
H16 H 0.9039 0.1220 0.8865 0.046 Uiso 1 1 calc R . .
C17 C 0.8120(4) 0.0138(2) 0.9035(3) 0.0358(10) Uani 1 1 d . . .
H17 H 0.8886 -0.0201 0.9182 0.043 Uiso 1 1 calc R . .
C18 C 0.6900(4) -0.0203(2) 0.8993(3) 0.0359(10) Uani 1 1 d . . .
H18 H 0.6811 -0.0780 0.9100 0.043 Uiso 1 1 calc R . .
C19 C 0.5776(4) 0.03376(19) 0.8783(3) 0.0303(9) Uani 1 1 d . . .
C20 C 0.4455(4) 0.0028(2) 0.8710(3) 0.0330(9) Uani 1 1 d . . .
C21 C 0.3387(4) 0.0564(2) 0.8537(3) 0.0333(10) Uani 1 1 d . . .
C22 C 0.3556(4) 0.1466(2) 0.8460(3) 0.0332(9) Uani 1 1 d . . .
C23 C 0.2513(4) 0.2048(2) 0.8382(3) 0.0374(10) Uani 1 1 d . . .
H23 H 0.1657 0.1859 0.8366 0.045 Uiso 1 1 calc R . .
C24 C 0.2756(5) 0.2893(2) 0.8329(3) 0.0414(11) Uani 1 1 d . . .
H24 H 0.2088 0.3293 0.8310 0.050 Uiso 1 1 calc R . .
C25 C 0.4032(5) 0.3139(2) 0.8306(3) 0.0429(11) Uani 1 1 d . . .
H25 H 0.4180 0.3715 0.8233 0.052 Uiso 1 1 calc R . .
C26 C 0.4838(4) 0.1782(2) 0.8484(3) 0.0311(9) Uani 1 1 d . . .
C27 C 0.4259(4) -0.0871(2) 0.8842(3) 0.0379(10) Uani 1 1 d . . .
C28 C 0.2051(5) 0.0239(2) 0.8408(3) 0.0379(10) Uani 1 1 d . . .

loop_
_atom_site_aniso_label
_atom_site_aniso_U_11
_atom_site_aniso_U_22
_atom_site_aniso_U_33
_atom_site_aniso_U_23
_atom_site_aniso_U_13
_atom_site_aniso_U_12
C1 0.031(3) 0.0333(17) 0.032(2) -0.0019(14) 0.0106(18) -0.0011(16)
N1 0.031(2) 0.0328(14) 0.0422(19) -0.0002(12) 0.0124(17) -0.0007(13)
C2 0.039(3) 0.0350(17) 0.044(2) -0.0002(15) 0.019(2) 0.0016(17)
N2 0.025(2) 0.0422(16) 0.041(2) -0.0020(13) 0.0130(16) 0.0000(14)
C3 0.036(3) 0.0384(18) 0.041(2) 0.0010(16) 0.015(2) 0.0094(17)
N3 0.043(3) 0.0399(18) 0.062(2) -0.0011(15) 0.008(2) 0.0019(15)
C4 0.029(3) 0.0418(18) 0.037(2) -0.0021(15) 0.0132(19) 0.0007(16)
N4 0.038(3) 0.0481(19) 0.087(3) -0.0007(18) 0.020(2) -0.0007(18)
C5 0.029(3) 0.0321(16) 0.037(2) -0.0009(14) 0.0148(19) 0.0020(15)
N5 0.024(2) 0.0381(15) 0.047(2) -0.0043(13) 0.0143(17) -0.0028(14)
C6 0.028(3) 0.0368(18) 0.043(2) -0.0032(15) 0.014(2) -0.0007(16)
N6 0.036(2) 0.0326(15) 0.051(2) 0.0028(13) 0.0132(18) 0.0017(14)
C7 0.026(3) 0.0352(17) 0.040(2) -0.0016(15) 0.0109(19) -0.0015(16)
N7 0.050(3) 0.0465(19) 0.052(2) -0.0076(15) 0.016(2) -0.0103(16)
C8 0.025(3) 0.0338(17) 0.040(2) -0.0020(15) 0.0122(19) 0.0014(15)
N8 0.044(3) 0.0488(18) 0.054(2) -0.0046(16) 0.018(2) -0.0055(18)
C9 0.036(3) 0.0339(17) 0.043(2) 0.0009(15) 0.016(2) 0.0025(16)
C10 0.032(3) 0.0409(18) 0.039(2) -0.0005(15) 0.010(2) 0.0072(17)
C11 0.028(3) 0.0446(19) 0.042(2) -0.0030(16) 0.016(2) 0.0032(17)
C12 0.028(3) 0.0353(17) 0.034(2) -0.0023(14) 0.0135(19) -0.0008(16)
C13 0.033(3) 0.041(2) 0.048(2) -0.0004(17) 0.015(2) 0.0012(17)
C14 0.031(3) 0.042(2) 0.054(3) -0.0002(17) 0.013(2) 0.0062(19)
C15 0.029(3) 0.0374(18) 0.035(2) -0.0032(15) 0.0127(19) 0.0001(16)
C16 0.029(3) 0.0388(18) 0.049(2) -0.0035(16) 0.014(2) -0.0013(17)
C17 0.025(3) 0.0423(19) 0.038(2) -0.0055(15) 0.0055(19) 0.0027(17)
C18 0.039(3) 0.0340(17) 0.037(2) -0.0028(15) 0.015(2) 0.0022(17)
C19 0.027(3) 0.0324(16) 0.034(2) -0.0053(14) 0.0119(19) -0.0038(15)
C20 0.031(3) 0.0340(17) 0.037(2) -0.0040(15) 0.0140(19) -0.0041(16)
C21 0.027(3) 0.0390(18) 0.038(2) -0.0035(15) 0.0160(19) -0.0048(17)
C22 0.029(3) 0.0381(18) 0.034(2) -0.0003(14) 0.0112(19) 0.0014(16)
C23 0.023(3) 0.0442(19) 0.045(2) -0.0002(16) 0.0095(19) 0.0011(16)
C24 0.036(3) 0.044(2) 0.046(2) 0.0021(17) 0.015(2) 0.0078(18)
C25 0.040(3) 0.0370(18) 0.052(3) 0.0061(17) 0.013(2) 0.0044(18)
C26 0.025(3) 0.0359(17) 0.034(2) -0.0003(14) 0.0094(18) -0.0014(15)
C27 0.037(3) 0.040(2) 0.040(2) -0.0037(16) 0.018(2) -0.0076(17)
C28 0.038(3) 0.0408(19) 0.037(2) 0.0005(16) 0.014(2) 0.0008(19)

loop_
_atom_type_symbol
_atom_type_description
_atom_type_scat_dispersion_real
_atom_type_scat_dispersion_imag
_atom_type_scat_source
C C 0.0181 0.0091 'International Tables Vol C Tables 4.2.6.8 and 6.1.1.4'
H H 0.0000 0.0000 'International Tables Vol C Tables 4.2.6.8 and 6.1.1.4'
N N 0.0311 0.0180 'International Tables Vol C Tables 4.2.6.8 and 6.1.1.4'

loop_
_geom_angle_atom_site_label_1
_geom_angle_atom_site_label_2
_geom_angle_atom_site_label_3
_geom_angle
_geom_angle_site_symmetry_1
_geom_angle_site_symmetry_3
N1 C1 C5 122.5(3) . .
N1 C1 C12 117.8(3) . .
C5 C1 C12 119.6(3) . .
C2 N1 C1 116.8(3) . .
N1 C2 C3 124.8(3) . .
N1 C2 H2 117.6 . .
C3 C2 H2 117.6 . .
C11 N2 C12 117.1(3) . .
C4 C3 C2 118.2(4) . .
C4 C3 H3 120.9 . .
C2 C3 H3 120.9 . .
C3 C4 C5 119.6(4) . .
C3 C4 H4 120.2 . .
C5 C4 H4 120.2 . .
C4 C5 C1 118.0(3) . .
C4 C5 C6 122.7(4) . .
C1 C5 C6 119.2(3) . .
C16 N5 C15 116.6(3) . .
C7 C6 C5 121.7(4) . .
C7 C6 C14 119.4(3) . .
C5 C6 C14 118.9(3) . .
C25 N6 C26 117.8(4) . .
C6 C7 C8 120.6(3) . .
C6 C7 C13 119.9(4) . .
C8 C7 C13 119.5(3) . .
C9 C8 C12 118.4(4) . .
C9 C8 C7 122.3(3) . .
C12 C8 C7 119.3(3) . .
C10 C9 C8 118.6(3) . .
C10 C9 H9 120.7 . .
C8 C9 H9 120.7 . .
C9 C10 C11 119.0(4) . .
C9 C10 H10 120.5 . .
C11 C10 H10 120.5 . .
N2 C11 C10 124.4(4) . .
N2 C11 H11 117.8 . .
C10 C11 H11 117.8 . .
N2 C12 C8 122.4(3) . .
N2 C12 C1 118.0(3) . .
C8 C12 C1 119.6(3) . .
N3 C13 C7 178.3(4) . .
N4 C14 C6 178.3(5) . .
N5 C15 C19 122.2(3) . .
N5 C15 C26 118.3(3) . .
C19 C15 C26 119.5(3) . .
N5 C16 C17 125.3(4) . .
N5 C16 H16 117.3 . .
C17 C16 H16 117.3 . .
C18 C17 C16 118.7(4) . .
C18 C17 H17 120.6 . .
C16 C17 H17 120.6 . .
C17 C18 C19 118.4(3) . .
C17 C18 H18 120.8 . .
C19 C18 H18 120.8 . .
C18 C19 C15 118.7(3) . .
C18 C19 C20 122.0(3) . .
C15 C19 C20 119.3(3) . .
C21 C20 C19 121.1(3) . .
C21 C20 C27 119.6(4) . .
C19 C20 C27 119.3(3) . .
C20 C21 C28 120.6(3) . .
C20 C21 C22 121.1(3) . .
C28 C21 C22 118.3(3) . .
C23 C22 C26 118.1(3) . .
C23 C22 C21 123.1(4) . .
C26 C22 C21 118.8(3) . .
C24 C23 C22 119.8(4) . .
C24 C23 H23 120.1 . .
C22 C23 H23 120.1 . .
C23 C24 C25 117.8(4) . .
C23 C24 H24 121.1 . .
C25 C24 H24 121.1 . .
N6 C25 C24 124.9(3) . .
N6 C25 H25 117.5 . .
C24 C25 H25 117.5 . .
N6 C26 C22 121.4(3) . .
N6 C26 C15 118.6(3) . .
C22 C26 C15 120.0(3) . .
N7 C27 C20 177.0(4) . .
N8 C28 C21 178.1(4) . .

loop_
_geom_bond_atom_site_label_1
_geom_bond_atom_site_label_2
_geom_bond_distance
_geom_bond_site_symmetry_2
C1 N1 1.356(4) .
C1 C5 1.401(6) .
C1 C12 1.453(5) .
N1 C2 1.328(5) .
C2 C3 1.386(6) .
C2 H2 0.9300 .
N2 C11 1.327(5) .
N2 C12 1.356(5) .
C3 C4 1.364(5) .
C3 H3 0.9300 .
N3 C13 1.126(5) .
C4 C5 1.400(5) .
C4 H4 0.9300 .
N4 C14 1.123(5) .
C5 C6 1.434(5) .
N5 C16 1.316(5) .
N5 C15 1.355(5) .
C6 C7 1.361(5) .
C6 C14 1.451(6) .
N6 C25 1.314(5) .
N6 C26 1.352(4) .
C7 C8 1.433(6) .
C7 C13 1.449(5) .
N7 C27 1.120(5) .
C8 C9 1.410(5) .
C8 C12 1.414(5) .
N8 C28 1.121(5) .
C9 C10 1.365(6) .
C9 H9 0.9300 .
C10 C11 1.399(5) .
C10 H10 0.9300 .
C11 H11 0.9300 .
C15 C19 1.410(5) .
C15 C26 1.442(5) .
C16 C17 1.391(5) .
C16 H16 0.9300 .
C17 C18 1.358(6) .
C17 H17 0.9300 .
C18 C19 1.405(5) .
C18 H18 0.9300 .
C19 C20 1.430(5) .
C20 C21 1.358(5) .
C20 C27 1.448(5) .
C21 C28 1.438(6) .
C21 C22 1.439(5) .
C22 C23 1.399(5) .
C22 C26 1.409(5) .
C23 C24 1.360(5) .
C23 H23 0.9300 .
C24 C25 1.385(6) .
C24 H24 0.9300 .
C25 H25 0.9300 .
